data_7135733
loop_
_publ_author_name
'Zhou, Qianting'
'Zou, Jiayi'
'Xu, Haiyun'
'Gong, Yijun'
'Ma, Chunhua'
'Zhang, Xinying'
'Fan, Xuesen'

_publ_section_title
;
 <i>peri</i>-Selective C-H activation-initiated spiroannulation leading to
 spiropolycyclic compounds with unique photophysical properties and strong
 anticancer activity.
;
_journal_issue 37
_journal_name_full 'Chemical communications (Cambridge, England)'
_journal_page_first 9486
_journal_page_last 9490
_journal_paper_doi 10.1039/d6cc00372a
_journal_volume 62
_journal_year 2026
_chemical_formula_moiety 'C27 H17 N3 O5'
_chemical_formula_sum 'C27 H17 N3 O5'
_chemical_formula_weight 463.43
_space_group_crystal_system monoclinic
_space_group_IT_number 14
_space_group_name_Hall '-P 2ybc'
_space_group_name_H-M_alt 'P 1 21/c 1'
_atom_sites_solution_hydrogens geom
_atom_sites_solution_primary direct
_audit_creation_date 2025-10-11
_audit_creation_method
;
Olex2 1.2-alpha
(compiled 2018.07.26 svn.r3523 for OlexSys, GUI svn.r5532)
;
_audit_update_record
;
2026-01-12 deposited with the CCDC.	2026-04-13 downloaded from the CCDC.
;
_cell_angle_alpha 90
_cell_angle_beta 108.495(3)
_cell_angle_gamma 90
_cell_formula_units_Z 4
_cell_length_a 13.6356(4)
_cell_length_b 8.3718(2)
_cell_length_c 19.9438(6)
_cell_measurement_reflns_used 4112
_cell_measurement_temperature 294.53(10)
_cell_measurement_theta_max 71.1380
_cell_measurement_theta_min 4.8260
_cell_volume 2159.09(11)
_computing_cell_refinement 'CrysAlisPro 1.171.43.139a (Rigaku OD, 2024)'
_computing_data_collection 'CrysAlisPro 1.171.43.139a (Rigaku OD, 2024)'
_computing_data_reduction 'CrysAlisPro 1.171.43.139a (Rigaku OD, 2024)'
_computing_molecular_graphics 'Olex2 (Dolomanov et al., 2009)'
_computing_publication_material 'Olex2 (Dolomanov et al., 2009)'
_computing_structure_refinement 'ShelXL (Sheldrick, 2015)'
_computing_structure_solution 'ShelXS (Sheldrick, 2008)'
_diffrn_ambient_environment air
_diffrn_ambient_temperature 294.53(10)
_diffrn_detector 'CCD plate'
_diffrn_detector_area_resol_mean 8.0521
_diffrn_detector_type EosS2
_diffrn_measured_fraction_theta_full 0.987
_diffrn_measured_fraction_theta_max 0.968
_diffrn_measurement_details
;
List of Runs (angles in degrees, time in seconds):

  # Type    Start    End  Width  t~exp~   \w     \q     \k     \f   Frames
#--------------------------------------------------------------------------
  1  \w    -37.00 -12.00   1.00    2.67    --  -35.62  66.00 -61.00   25
  2  \w    -96.00 -30.00   1.00    2.67    --  -35.62 -66.00 163.00   66
  3  \w    -12.00  13.00   1.00    2.67    --   35.62 -66.00 163.00   25
  4  \w     41.00 127.00   1.00   10.68    --  106.81 -66.00 163.00   86
  5  \w    125.00 172.00   1.00   10.68    --  106.81  66.00 -61.00   47
  6  \w     87.00 122.00   1.00   10.68    --  106.81  66.00 -61.00   35
  7  \w   -103.00 -21.00   1.00    2.67    --  -35.62 -38.00-150.00   82
  8  \w    -19.00  31.00   1.00    2.67    --  -35.62  77.00 -60.00   50
  9  \w     65.00 105.00   1.00    2.67    --   35.62 178.00-150.00   40
 10  \w     67.00  92.00   1.00    2.67    --   35.62 178.00 -60.00   25
 11  \w     62.00 105.00   1.00    2.67    --   35.62 178.00 120.00   43
 12  \w     34.00  59.00   1.00    2.67    --   35.62  66.00 -61.00   25
 13  \w     37.00 105.00   1.00   10.68    --  106.81 -94.00  60.00   68
 14  \w    109.00 168.00   1.00   10.68    --  106.81  77.00 150.00   59
 15  \w     64.00 104.00   1.00   10.68    --  106.81 -61.00-120.00   40
 16  \w    124.00 149.00   1.00   10.68    --  106.81 111.00 -30.00   25
 17  \w     87.00 117.00   1.00   10.68    --  106.81  30.00-150.00   30
 18  \w    149.00 174.00   1.00   10.68    --  106.81  30.00-150.00   25
 19  \w     37.00 126.00   1.00   10.68    --  106.81 -30.00 150.00   89
 20  \w    121.00 154.00   1.00   10.68    --  106.81  77.00 -90.00   33
 21  \w     40.00 100.00   1.00   10.68    --  106.81-111.00  30.00   60
;
_diffrn_measurement_device 'four-circle diffractometer'
_diffrn_measurement_device_type 'SuperNova, Dual, Cu at home/near, EosS2'
_diffrn_measurement_method '\w scans'
_diffrn_orient_matrix_type 'CrysAlisPro convention (1999,Acta A55,543-557)'
_diffrn_orient_matrix_UB_11 -0.0109949000
_diffrn_orient_matrix_UB_12 0.0857783000
_diffrn_orient_matrix_UB_13 -0.0703609000
_diffrn_orient_matrix_UB_21 -0.0836387000
_diffrn_orient_matrix_UB_22 0.1096416000
_diffrn_orient_matrix_UB_23 0.0119460000
_diffrn_orient_matrix_UB_31 0.0840690000
_diffrn_orient_matrix_UB_32 0.1203841000
_diffrn_orient_matrix_UB_33 0.0392800000
_diffrn_radiation_monochromator mirror
_diffrn_radiation_probe x-ray
_diffrn_radiation_type CuK\a
_diffrn_radiation_wavelength 1.54184
_diffrn_reflns_av_R_equivalents 0.0283
_diffrn_reflns_av_unetI/netI 0.0404
_diffrn_reflns_Laue_measured_fraction_full 0.987
_diffrn_reflns_Laue_measured_fraction_max 0.968
_diffrn_reflns_limit_h_max 16
_diffrn_reflns_limit_h_min -16
_diffrn_reflns_limit_k_max 10
_diffrn_reflns_limit_k_min -6
_diffrn_reflns_limit_l_max 24
_diffrn_reflns_limit_l_min -24
_diffrn_reflns_number 9321
_diffrn_reflns_point_group_measured_fraction_full 0.987
_diffrn_reflns_point_group_measured_fraction_max 0.968
_diffrn_reflns_theta_full 67.684
_diffrn_reflns_theta_max 71.268
_diffrn_reflns_theta_min 3.418
_diffrn_source 'micro-focus sealed X-ray tube'
_diffrn_source_type 'SuperNova (Cu) X-ray Source'
_exptl_absorpt_coefficient_mu 0.830
_exptl_absorpt_correction_T_max 1.00000
_exptl_absorpt_correction_T_min 0.37864
_exptl_absorpt_correction_type multi-scan
_exptl_absorpt_process_details
;
CrysAlisPro 1.171.43.139a (Rigaku Oxford Diffraction, 2024)
Empirical absorption correction using spherical harmonics,
implemented in SCALE3 ABSPACK scaling algorithm.
;
_exptl_crystal_colour 'clear light colourless'
_exptl_crystal_colour_lustre clear
_exptl_crystal_colour_modifier light
_exptl_crystal_colour_primary colourless
_exptl_crystal_density_diffrn 1.426
_exptl_crystal_description block
_exptl_crystal_F_000 960
_exptl_crystal_size_max 0.2
_exptl_crystal_size_mid 0.12
_exptl_crystal_size_min 0.1
_refine_diff_density_max 0.297
_refine_diff_density_min -0.237
_refine_diff_density_rms 0.047
_refine_ls_extinction_method none
_refine_ls_goodness_of_fit_ref 1.087
_refine_ls_hydrogen_treatment constr
_refine_ls_matrix_type full
_refine_ls_number_parameters 317
_refine_ls_number_reflns 4063
_refine_ls_number_restraints 0
_refine_ls_restrained_S_all 1.087
_refine_ls_R_factor_all 0.0841
_refine_ls_R_factor_gt 0.0564
_refine_ls_shift/su_max 0.000
_refine_ls_shift/su_mean 0.000
_refine_ls_structure_factor_coef Fsqd
_refine_ls_weighting_details 'w=1/[\s^2^(Fo^2^)+(0.0702P)^2^+1.2527P] where P=(Fo^2^+2Fc^2^)/3'
_refine_ls_weighting_scheme calc
_refine_ls_wR_factor_gt 0.1579
_refine_ls_wR_factor_ref 0.1681
_reflns_Friedel_coverage 0.000
_reflns_number_gt 3088
_reflns_number_total 4063
_reflns_threshold_expression 'I > 2\s(I)'
_cod_data_source_file d6cc00372a2.cif
_cod_data_source_block 7
_cod_depositor_comments 'Adding full bibliography for 7135731--7135733.cif.'
_cod_database_code 7135733
_shelx_shelxl_version_number 2014/7
_chemical_oxdiff_formula 'C1 H1 O1 N1'
_shelx_space_group_comment
;
The symmetry employed for this shelxl refinement is uniquely defined
by the following loop, which should always be used as a source of
symmetry information in preference to the above space-group names.
They are only intended as comments.
;
_shelx_estimated_absorpt_t_max 0.922
_shelx_estimated_absorpt_t_min 0.852
_diffrn_oxdiff_digest_frames
;
01dd29e0543af6605a1333df455502773000027382c
;
_reflns_odcompleteness_completeness 99.44
_reflns_odcompleteness_iscentric 1
_reflns_odcompleteness_theta 66.97
_olex2_refinement_description
;
1. Fixed Uiso
 At 1.2 times of:
  All C(H) groups
 At 1.5 times of:
  All C(H,H,H) groups
2.a Aromatic/amide H refined with riding coordinates:
 C1(H1), C2(H2), C3(H3), C4(H4), C9(H9), C10(H10), C11(H11), C13(H13),
 C14(H14), C15(H15), C20(H20), C21(H21), C22(H22), C23(H23)
2.b Idealised Me refined as rotating group:
 C27(H27A,H27B,H27C)
;
_olex2_submission_special_instructions 'No special instructions were received'
_oxdiff_exptl_absorpt_empirical_details
;
Empirical correction (ABSPACK) includes:
- Absorption correction using spherical harmonics
- Frame scaling
;
_oxdiff_exptl_absorpt_empirical_full_max 2.205
_oxdiff_exptl_absorpt_empirical_full_min 0.517

loop_
_space_group_symop_operation_xyz
'x, y, z'
'-x, y+1/2, -z+1/2'
'-x, -y, -z'
'x, -y-1/2, z-1/2'

loop_
_atom_site_label
_atom_site_type_symbol
_atom_site_fract_x
_atom_site_fract_y
_atom_site_fract_z
_atom_site_U_iso_or_equiv
_atom_site_adp_type
_atom_site_occupancy
_atom_site_site_symmetry_order
_atom_site_calc_flag
_atom_site_refinement_flags_posn
_atom_site_refinement_flags_adp
_atom_site_refinement_flags_occupancy
_atom_site_disorder_assembly
_atom_site_disorder_group
O1 O 0.1549(2) -0.0252(3) 0.29949(16) 0.0859(8) Uani 1 1 d . . . . .
O2 O 0.18358(19) 0.0452(3) 0.40832(14) 0.0736(7) Uani 1 1 d . . . . .
O3 O 0.33057(13) 0.2832(2) 0.42295(9) 0.0447(5) Uani 1 1 d . . . . .
O4 O 0.3550(2) 0.6417(3) 0.56713(15) 0.0756(7) Uani 1 1 d . . . . .
O5 O 0.07837(19) 0.7636(3) 0.63390(14) 0.0780(8) Uani 1 1 d . . . . .
N1 N 0.17081(17) 0.0757(3) 0.34601(15) 0.0544(6) Uani 1 1 d . . . . .
N2 N 0.24826(16) 0.3790(3) 0.49718(10) 0.0399(5) Uani 1 1 d . . . . .
N3 N 0.22137(19) 0.6977(3) 0.60567(12) 0.0497(6) Uani 1 1 d . . . . .
C1 C 0.2525(2) 0.4978(4) 0.34607(15) 0.0523(7) Uani 1 1 d . . . . .
H1 H 0.3029 0.5671 0.3731 0.063 Uiso 1 1 calc R . . . .
C2 C 0.1796(3) 0.5514(4) 0.28514(16) 0.0603(8) Uani 1 1 d . . . . .
H2 H 0.1800 0.6578 0.2719 0.072 Uiso 1 1 calc R . . . .
C3 C 0.1063(3) 0.4494(4) 0.24368(15) 0.0589(8) Uani 1 1 d . . . . .
H3 H 0.0584 0.4865 0.2022 0.071 Uiso 1 1 calc R . . . .
C4 C 0.1037(2) 0.2932(4) 0.26334(14) 0.0516(7) Uani 1 1 d . . . . .
H4 H 0.0548 0.2230 0.2354 0.062 Uiso 1 1 calc R . . . .
C5 C 0.17537(19) 0.2421(3) 0.32571(13) 0.0410(6) Uani 1 1 d . . . . .
C6 C 0.25038(19) 0.3418(3) 0.36678(12) 0.0386(6) Uani 1 1 d . . . . .
C7 C 0.32782(18) 0.3149(3) 0.48989(12) 0.0371(5) Uani 1 1 d . . . . .
C8 C 0.42024(18) 0.2600(3) 0.54441(13) 0.0390(6) Uani 1 1 d . . . . .
C9 C 0.50582(19) 0.2015(4) 0.53078(15) 0.0479(7) Uani 1 1 d . . . . .
H9 H 0.5090 0.2017 0.4849 0.057 Uiso 1 1 calc R . . . .
C10 C 0.5887(2) 0.1413(4) 0.58654(18) 0.0592(8) Uani 1 1 d . . . . .
H10 H 0.6478 0.1051 0.5775 0.071 Uiso 1 1 calc R . . . .
C11 C 0.5839(2) 0.1352(4) 0.65369(17) 0.0588(8) Uani 1 1 d . . . . .
H11 H 0.6388 0.0913 0.6895 0.071 Uiso 1 1 calc R . . . .
C12 C 0.4966(2) 0.1947(4) 0.67004(15) 0.0477(7) Uani 1 1 d . . . . .
C13 C 0.4874(2) 0.1901(4) 0.73850(15) 0.0577(8) Uani 1 1 d . . . . .
H13 H 0.5398 0.1445 0.7754 0.069 Uiso 1 1 calc R . . . .
C14 C 0.4028(2) 0.2516(5) 0.75091(15) 0.0594(8) Uani 1 1 d . . . . .
H14 H 0.3975 0.2472 0.7962 0.071 Uiso 1 1 calc R . . . .
C15 C 0.3229(2) 0.3219(4) 0.69601(14) 0.0490(7) Uani 1 1 d . . . . .
H15 H 0.2656 0.3641 0.7055 0.059 Uiso 1 1 calc R . . . .
C16 C 0.32840(18) 0.3290(3) 0.62860(12) 0.0386(5) Uani 1 1 d . . . . .
C17 C 0.41486(18) 0.2617(3) 0.61460(13) 0.0385(5) Uani 1 1 d . . . . .
C18 C 0.24766(18) 0.4176(3) 0.56883(12) 0.0377(5) Uani 1 1 d . . . . .
C19 C 0.13969(18) 0.3837(3) 0.57137(12) 0.0380(6) Uani 1 1 d . . . . .
C20 C 0.0964(2) 0.2356(4) 0.55169(14) 0.0468(6) Uani 1 1 d . . . . .
H20 H 0.1323 0.1584 0.5354 0.056 Uiso 1 1 calc R . . . .
C21 C -0.0009(2) 0.2015(4) 0.55616(15) 0.0516(7) Uani 1 1 d . . . . .
H21 H -0.0293 0.1005 0.5439 0.062 Uiso 1 1 calc R . . . .
C22 C -0.0559(2) 0.3170(4) 0.57870(14) 0.0520(7) Uani 1 1 d . . . . .
H22 H -0.1213 0.2937 0.5813 0.062 Uiso 1 1 calc R . . . .
C23 C -0.0142(2) 0.4650(4) 0.59710(13) 0.0481(7) Uani 1 1 d . . . . .
H23 H -0.0516 0.5430 0.6117 0.058 Uiso 1 1 calc R . . . .
C24 C 0.08415(19) 0.4994(3) 0.59407(12) 0.0402(6) Uani 1 1 d . . . . .
C25 C 0.1255(2) 0.6619(4) 0.61309(14) 0.0494(7) Uani 1 1 d . . . . .
C26 C 0.2782(2) 0.5956(4) 0.57900(14) 0.0463(6) Uani 1 1 d . . . . .
C27 C 0.2601(3) 0.8643(4) 0.6191(2) 0.0747(10) Uani 1 1 d . . . . .
H27A H 0.2748 0.9045 0.5782 0.112 Uiso 1 1 calc GR . . . .
H27B H 0.3221 0.8661 0.6591 0.112 Uiso 1 1 calc GR . . . .
H27C H 0.2084 0.9301 0.6288 0.112 Uiso 1 1 calc GR . . . .

loop_
_atom_site_aniso_label
_atom_site_aniso_U_11
_atom_site_aniso_U_22
_atom_site_aniso_U_33
_atom_site_aniso_U_23
_atom_site_aniso_U_13
_atom_site_aniso_U_12
O1 0.0891(18) 0.0478(14) 0.103(2) -0.0204(15) 0.0049(15) -0.0043(13)
O2 0.0805(15) 0.0622(16) 0.0852(17) 0.0273(14) 0.0362(13) 0.0078(13)
O3 0.0401(9) 0.0591(13) 0.0349(8) -0.0032(9) 0.0121(7) 0.0091(9)
O4 0.0806(15) 0.0563(14) 0.1064(19) -0.0011(14) 0.0531(15) -0.0131(13)
O5 0.0743(14) 0.0677(16) 0.0923(17) -0.0378(15) 0.0270(13) 0.0090(13)
N1 0.0411(12) 0.0457(15) 0.0721(16) 0.0004(14) 0.0117(11) 0.0014(11)
N2 0.0393(10) 0.0471(13) 0.0323(9) 0.0019(10) 0.0099(8) 0.0076(10)
N3 0.0587(13) 0.0391(13) 0.0476(12) -0.0040(11) 0.0117(10) 0.0024(11)
C1 0.0661(17) 0.0483(18) 0.0452(14) -0.0039(14) 0.0216(13) -0.0051(14)
C2 0.085(2) 0.0474(18) 0.0524(16) 0.0086(15) 0.0274(16) 0.0046(17)
C3 0.0677(18) 0.068(2) 0.0394(13) 0.0104(15) 0.0146(13) 0.0168(17)
C4 0.0498(14) 0.0571(19) 0.0426(13) -0.0049(14) 0.0072(11) 0.0047(14)
C5 0.0425(12) 0.0389(14) 0.0426(13) 0.0021(12) 0.0148(10) 0.0062(11)
C6 0.0432(12) 0.0430(15) 0.0322(11) -0.0006(11) 0.0156(10) 0.0060(11)
C7 0.0373(11) 0.0396(14) 0.0349(11) -0.0023(11) 0.0122(9) -0.0013(11)
C8 0.0353(11) 0.0381(14) 0.0408(12) -0.0026(12) 0.0082(10) 0.0001(11)
C9 0.0398(13) 0.0505(17) 0.0523(14) -0.0055(14) 0.0132(11) 0.0040(12)
C10 0.0384(13) 0.062(2) 0.0737(19) -0.0010(17) 0.0132(13) 0.0139(14)
C11 0.0392(13) 0.063(2) 0.0638(18) 0.0087(16) 0.0013(12) 0.0098(14)
C12 0.0403(13) 0.0445(16) 0.0499(14) 0.0072(13) 0.0024(11) 0.0024(12)
C13 0.0509(15) 0.065(2) 0.0460(15) 0.0151(15) -0.0009(12) 0.0029(15)
C14 0.0590(16) 0.078(2) 0.0373(13) 0.0121(15) 0.0102(12) -0.0011(17)
C15 0.0470(14) 0.0603(19) 0.0390(13) 0.0033(13) 0.0126(11) 0.0015(13)
C16 0.0374(11) 0.0401(14) 0.0354(11) 0.0001(11) 0.0077(9) -0.0018(11)
C17 0.0352(11) 0.0355(13) 0.0402(12) 0.0001(11) 0.0054(9) -0.0018(10)
C18 0.0389(12) 0.0411(14) 0.0331(11) 0.0005(11) 0.0113(9) 0.0053(11)
C19 0.0379(12) 0.0453(15) 0.0294(10) 0.0038(11) 0.0085(9) 0.0072(11)
C20 0.0482(14) 0.0423(15) 0.0502(14) -0.0016(13) 0.0161(12) 0.0053(12)
C21 0.0518(15) 0.0498(17) 0.0513(15) 0.0016(14) 0.0138(12) -0.0047(14)
C22 0.0414(13) 0.070(2) 0.0441(13) 0.0029(15) 0.0130(11) 0.0032(14)
C23 0.0431(13) 0.0604(19) 0.0399(13) -0.0025(13) 0.0120(11) 0.0135(13)
C24 0.0412(12) 0.0496(16) 0.0270(10) 0.0004(11) 0.0068(9) 0.0095(12)
C25 0.0531(15) 0.0519(18) 0.0387(12) -0.0107(13) 0.0082(11) 0.0089(14)
C26 0.0530(15) 0.0423(16) 0.0437(13) 0.0046(13) 0.0152(11) 0.0033(13)
C27 0.088(2) 0.0455(19) 0.086(2) -0.0126(19) 0.022(2) -0.0024(18)

loop_
_atom_type_symbol
_atom_type_description
_atom_type_scat_dispersion_real
_atom_type_scat_dispersion_imag
_atom_type_scat_source
C C 0.0181 0.0091 'International Tables Vol C Tables 4.2.6.8 and 6.1.1.4'
H H 0.0000 0.0000 'International Tables Vol C Tables 4.2.6.8 and 6.1.1.4'
N N 0.0311 0.0180 'International Tables Vol C Tables 4.2.6.8 and 6.1.1.4'
O O 0.0492 0.0322 'International Tables Vol C Tables 4.2.6.8 and 6.1.1.4'

loop_
_geom_angle_atom_site_label_1
_geom_angle_atom_site_label_2
_geom_angle_atom_site_label_3
_geom_angle
_geom_angle_site_symmetry_1
_geom_angle_site_symmetry_3
_geom_angle_publ_flag
C7 O3 C6 117.41(18) . . ?
O1 N1 O2 124.0(3) . . ?
O1 N1 C5 117.5(3) . . ?
O2 N1 C5 118.4(3) . . ?
C7 N2 C18 118.5(2) . . ?
C25 N3 C27 118.3(3) . . ?
C26 N3 C25 124.9(3) . . ?
C26 N3 C27 116.4(3) . . ?
C2 C1 H1 120.1 . . ?
C6 C1 H1 120.1 . . ?
C6 C1 C2 119.8(3) . . ?
C1 C2 H2 119.6 . . ?
C3 C2 C1 120.8(3) . . ?
C3 C2 H2 119.6 . . ?
C2 C3 H3 120.0 . . ?
C4 C3 C2 120.1(3) . . ?
C4 C3 H3 120.0 . . ?
C3 C4 H4 120.7 . . ?
C3 C4 C5 118.6(3) . . ?
C5 C4 H4 120.7 . . ?
C4 C5 N1 117.7(3) . . ?
C6 C5 N1 120.3(2) . . ?
C6 C5 C4 121.9(3) . . ?
C1 C6 O3 119.6(3) . . ?
C5 C6 O3 121.1(2) . . ?
C5 C6 C1 118.8(2) . . ?
O3 C7 C8 112.4(2) . . ?
N2 C7 O3 119.0(2) . . ?
N2 C7 C8 128.5(2) . . ?
C9 C8 C7 123.8(2) . . ?
C9 C8 C17 120.7(2) . . ?
C17 C8 C7 115.4(2) . . ?
C8 C9 H9 120.2 . . ?
C8 C9 C10 119.6(3) . . ?
C10 C9 H9 120.2 . . ?
C9 C10 H10 119.5 . . ?
C11 C10 C9 121.0(3) . . ?
C11 C10 H10 119.5 . . ?
C10 C11 H11 119.4 . . ?
C10 C11 C12 121.2(3) . . ?
C12 C11 H11 119.4 . . ?
C13 C12 C11 123.4(3) . . ?
C13 C12 C17 118.5(3) . . ?
C17 C12 C11 118.0(3) . . ?
C12 C13 H13 119.7 . . ?
C14 C13 C12 120.5(3) . . ?
C14 C13 H13 119.7 . . ?
C13 C14 H14 119.6 . . ?
C13 C14 C15 120.8(3) . . ?
C15 C14 H14 119.6 . . ?
C14 C15 H15 119.6 . . ?
C16 C15 C14 120.8(3) . . ?
C16 C15 H15 119.6 . . ?
C15 C16 C17 119.0(2) . . ?
C15 C16 C18 122.3(2) . . ?
C17 C16 C18 118.6(2) . . ?
C12 C17 C8 119.4(2) . . ?
C16 C17 C8 120.3(2) . . ?
C16 C17 C12 120.3(2) . . ?
N2 C18 C16 115.2(2) . . ?
N2 C18 C19 107.26(19) . . ?
N2 C18 C26 104.8(2) . . ?
C16 C18 C26 105.5(2) . . ?
C19 C18 C16 110.4(2) . . ?
C19 C18 C26 113.6(2) . . ?
C20 C19 C18 119.5(2) . . ?
C20 C19 C24 119.5(2) . . ?
C24 C19 C18 121.0(2) . . ?
C19 C20 H20 120.0 . . ?
C19 C20 C21 120.0(3) . . ?
C21 C20 H20 120.0 . . ?
C20 C21 H21 119.8 . . ?
C22 C21 C20 120.3(3) . . ?
C22 C21 H21 119.8 . . ?
C21 C22 H22 120.0 . . ?
C23 C22 C21 120.0(3) . . ?
C23 C22 H22 120.0 . . ?
C22 C23 H23 120.0 . . ?
C22 C23 C24 120.1(3) . . ?
C24 C23 H23 120.0 . . ?
C19 C24 C23 120.1(3) . . ?
C19 C24 C25 121.5(2) . . ?
C23 C24 C25 118.4(2) . . ?
O5 C25 N3 120.0(3) . . ?
O5 C25 C24 122.2(3) . . ?
N3 C25 C24 117.8(2) . . ?
O4 C26 N3 120.6(3) . . ?
O4 C26 C18 119.8(3) . . ?
N3 C26 C18 119.5(2) . . ?
N3 C27 H27A 109.5 . . ?
N3 C27 H27B 109.5 . . ?
N3 C27 H27C 109.5 . . ?
H27A C27 H27B 109.5 . . ?
H27A C27 H27C 109.5 . . ?
H27B C27 H27C 109.5 . . ?

loop_
_geom_bond_atom_site_label_1
_geom_bond_atom_site_label_2
_geom_bond_distance
_geom_bond_site_symmetry_2
_geom_bond_publ_flag
O1 N1 1.222(4) . ?
O2 N1 1.226(3) . ?
O3 C6 1.383(3) . ?
O3 C7 1.373(3) . ?
O4 C26 1.208(4) . ?
O5 C25 1.217(4) . ?
N1 C5 1.457(4) . ?
N2 C7 1.259(3) . ?
N2 C18 1.468(3) . ?
N3 C25 1.394(4) . ?
N3 C26 1.369(4) . ?
N3 C27 1.486(4) . ?
C1 H1 0.9300 . ?
C1 C2 1.378(4) . ?
C1 C6 1.373(4) . ?
C2 H2 0.9300 . ?
C2 C3 1.373(5) . ?
C3 H3 0.9300 . ?
C3 C4 1.369(5) . ?
C4 H4 0.9300 . ?
C4 C5 1.384(4) . ?
C5 C6 1.372(4) . ?
C7 C8 1.453(3) . ?
C8 C9 1.370(4) . ?
C8 C17 1.425(3) . ?
C9 H9 0.9300 . ?
C9 C10 1.404(4) . ?
C10 H10 0.9300 . ?
C10 C11 1.362(5) . ?
C11 H11 0.9300 . ?
C11 C12 1.420(4) . ?
C12 C13 1.411(4) . ?
C12 C17 1.414(3) . ?
C13 H13 0.9300 . ?
C13 C14 1.357(5) . ?
C14 H14 0.9300 . ?
C14 C15 1.406(4) . ?
C15 H15 0.9300 . ?
C15 C16 1.372(4) . ?
C16 C17 1.412(4) . ?
C16 C18 1.533(3) . ?
C18 C19 1.516(3) . ?
C18 C26 1.543(4) . ?
C19 C20 1.376(4) . ?
C19 C24 1.391(4) . ?
C20 H20 0.9300 . ?
C20 C21 1.387(4) . ?
C21 H21 0.9300 . ?
C21 C22 1.383(4) . ?
C22 H22 0.9300 . ?
C22 C23 1.364(5) . ?
C23 H23 0.9300 . ?
C23 C24 1.392(4) . ?
C24 C25 1.476(4) . ?
C27 H27A 0.9600 . ?
C27 H27B 0.9600 . ?
C27 H27C 0.9600 . ?

loop_
_geom_torsion_atom_site_label_1
_geom_torsion_atom_site_label_2
_geom_torsion_atom_site_label_3
_geom_torsion_atom_site_label_4
_geom_torsion
_geom_torsion_site_symmetry_1
_geom_torsion_site_symmetry_2
_geom_torsion_site_symmetry_3
_geom_torsion_site_symmetry_4
_geom_torsion_publ_flag
O1 N1 C5 C4 41.4(4) . . . . ?
O1 N1 C5 C6 -136.9(3) . . . . ?
O2 N1 C5 C4 -139.0(3) . . . . ?
O2 N1 C5 C6 42.7(4) . . . . ?
O3 C7 C8 C9 7.7(4) . . . . ?
O3 C7 C8 C17 -168.8(2) . . . . ?
N1 C5 C6 O3 8.2(3) . . . . ?
N1 C5 C6 C1 179.9(2) . . . . ?
N2 C7 C8 C9 -175.3(3) . . . . ?
N2 C7 C8 C17 8.2(4) . . . . ?
N2 C18 C19 C20 54.0(3) . . . . ?
N2 C18 C19 C24 -126.7(2) . . . . ?
N2 C18 C26 O4 -51.6(3) . . . . ?
N2 C18 C26 N3 132.5(2) . . . . ?
C1 C2 C3 C4 1.3(5) . . . . ?
C2 C1 C6 O3 172.2(2) . . . . ?
C2 C1 C6 C5 0.3(4) . . . . ?
C2 C3 C4 C5 0.6(4) . . . . ?
C3 C4 C5 N1 179.5(3) . . . . ?
C3 C4 C5 C6 -2.1(4) . . . . ?
C4 C5 C6 O3 -170.1(2) . . . . ?
C4 C5 C6 C1 1.7(4) . . . . ?
C6 O3 C7 N2 7.8(4) . . . . ?
C6 O3 C7 C8 -174.9(2) . . . . ?
C6 C1 C2 C3 -1.8(5) . . . . ?
C7 O3 C6 C1 81.8(3) . . . . ?
C7 O3 C6 C5 -106.5(3) . . . . ?
C7 N2 C18 C16 -18.9(4) . . . . ?
C7 N2 C18 C19 -142.3(2) . . . . ?
C7 N2 C18 C26 96.6(3) . . . . ?
C7 C8 C9 C10 -175.7(3) . . . . ?
C7 C8 C17 C12 173.3(2) . . . . ?
C7 C8 C17 C16 -6.4(4) . . . . ?
C8 C9 C10 C11 2.2(5) . . . . ?
C9 C8 C17 C12 -3.3(4) . . . . ?
C9 C8 C17 C16 177.0(3) . . . . ?
C9 C10 C11 C12 -2.3(5) . . . . ?
C10 C11 C12 C13 179.5(3) . . . . ?
C10 C11 C12 C17 -0.5(5) . . . . ?
C11 C12 C13 C14 178.8(3) . . . . ?
C11 C12 C17 C8 3.2(4) . . . . ?
C11 C12 C17 C16 -177.1(3) . . . . ?
C12 C13 C14 C15 -0.4(5) . . . . ?
C13 C12 C17 C8 -176.8(3) . . . . ?
C13 C12 C17 C16 2.9(4) . . . . ?
C13 C14 C15 C16 0.4(5) . . . . ?
C14 C15 C16 C17 1.2(5) . . . . ?
C14 C15 C16 C18 -174.5(3) . . . . ?
C15 C16 C17 C8 176.8(3) . . . . ?
C15 C16 C17 C12 -2.9(4) . . . . ?
C15 C16 C18 N2 -164.3(3) . . . . ?
C15 C16 C18 C19 -42.6(4) . . . . ?
C15 C16 C18 C26 80.6(3) . . . . ?
C16 C18 C19 C20 -72.2(3) . . . . ?
C16 C18 C19 C24 107.0(3) . . . . ?
C16 C18 C26 O4 70.5(3) . . . . ?
C16 C18 C26 N3 -105.4(3) . . . . ?
C17 C8 C9 C10 0.6(4) . . . . ?
C17 C12 C13 C14 -1.3(5) . . . . ?
C17 C16 C18 N2 20.0(3) . . . . ?
C17 C16 C18 C19 141.6(2) . . . . ?
C17 C16 C18 C26 -95.2(3) . . . . ?
C18 N2 C7 O3 -177.8(2) . . . . ?
C18 N2 C7 C8 5.4(4) . . . . ?
C18 C16 C17 C8 -7.3(4) . . . . ?
C18 C16 C17 C12 173.0(2) . . . . ?
C18 C19 C20 C21 177.8(2) . . . . ?
C18 C19 C24 C23 -179.0(2) . . . . ?
C18 C19 C24 C25 3.2(3) . . . . ?
C19 C18 C26 O4 -168.4(3) . . . . ?
C19 C18 C26 N3 15.7(3) . . . . ?
C19 C20 C21 C22 1.6(4) . . . . ?
C19 C24 C25 O5 -179.0(3) . . . . ?
C19 C24 C25 N3 1.8(4) . . . . ?
C20 C19 C24 C23 0.3(4) . . . . ?
C20 C19 C24 C25 -177.6(2) . . . . ?
C20 C21 C22 C23 -0.4(4) . . . . ?
C21 C22 C23 C24 -0.8(4) . . . . ?
C22 C23 C24 C19 0.9(4) . . . . ?
C22 C23 C24 C25 178.8(2) . . . . ?
C23 C24 C25 O5 3.1(4) . . . . ?
C23 C24 C25 N3 -176.1(2) . . . . ?
C24 C19 C20 C21 -1.5(4) . . . . ?
C25 N3 C26 O4 171.8(3) . . . . ?
C25 N3 C26 C18 -12.3(4) . . . . ?
C26 N3 C25 O5 -176.1(3) . . . . ?
C26 N3 C25 C24 3.1(4) . . . . ?
C26 C18 C19 C20 169.4(2) . . . . ?
C26 C18 C19 C24 -11.3(3) . . . . ?
C27 N3 C25 O5 -4.0(4) . . . . ?
C27 N3 C25 C24 175.2(3) . . . . ?
C27 N3 C26 O4 -0.4(4) . . . . ?
C27 N3 C26 C18 175.5(3) . . . . ?
